data_2002639
loop_
_publ_author_name
'Rabbow, Ch'
'Mueller-Buschbaum, Hk'

_publ_section_title
;
Zur Kristallstruktur von Erdalkalimetall-Lanthanoid-Oxozinkaten: (I)Ba2
Tm2 Zn8 O13,(II)Ba2 Y2 Zn8 O13,(III)Ba Er2 Zn O5 und (IV)Ba5 Er8 Zn4
O21
;
_journal_name_full 'Journal of Alloys Compd.'
_journal_page_first 163
_journal_page_last 167
_journal_paper_doi 10.1016/0925-8388(94)90029-9
_journal_volume 206
_journal_year 1994
_chemical_formula_structural 'Ba2 Y2 (Zn8 O13)'
_chemical_formula_sum 'Ba2 O13 Y2 Zn8'
_chemical_name_systematic 'Dibarium diyttrium octazincate'
_space_group_IT_number 36
_symmetry_cell_setting orthorhombic
_symmetry_Int_Tables_number 36
_symmetry_space_group_name_Hall 'C 2c -2'
_symmetry_space_group_name_H-M 'C m c 21'
_cell_angle_alpha 90
_cell_angle_beta 90
_cell_angle_gamma 90
_cell_formula_units_Z 2
_cell_length_a 6.282(1)
_cell_length_b 10.878(1)
_cell_length_c 10.195(1)
_cell_volume 696.7
_refine_ls_R_factor_all 0.12
_cod_database_code 2002639

loop_
_symmetry_equiv_pos_as_xyz
x,y,z
-x,y,z
-x,-y,1/2+z
x,-y,1/2+z
1/2+x,1/2+y,z
1/2-x,1/2+y,z
1/2-x,1/2-y,1/2+z
1/2+x,1/2-y,1/2+z

loop_
_atom_site_label
_atom_site_type_symbol
_atom_site_symmetry_multiplicity
_atom_site_Wyckoff_symbol
_atom_site_fract_x
_atom_site_fract_y
_atom_site_fract_z
_atom_site_occupancy
_atom_site_attached_hydrogens
_atom_site_calc_flag
Y1 Y3+ 4 a 0. 0.1672(1) 0.1798(1) 1. 0 d
Ba1 Ba2+ 4 a 0. 0.1664(1) 0.5598(1) 1. 0 d
Zn1 Zn2+ 4 a 0.5 0.1698(1) 0.3699(1) 1. 0 d
Zn2 Zn2+ 8 b 0.2550(1) 0.4148(1) 0.3712(1) 1. 0 d
Zn3 Zn2+ 4 a 0.5 0.9992(1) 0.6170(1) 1. 0 d
O1 O2- 8 b 0.2560(8) 0.2564(4) 0.3129(3) 1. 0 d
O2 O2- 4 a 0.5 0.4954(6) 0.3147(5) 0.75 0 d
O3 O2- 4 a 0.5 0.1568(5) 0.5641(5) 0.75 0 d
O4 O2- 8 b 0.7341(6) 0.9228(3) 0.5641(5) 1. 0 d
O5 O2- 4 a 0. 0.4981(4) 0.3148(3) 1. 0 d

loop_
_atom_type_symbol
_atom_type_oxidation_number
Y3+ 3.000
Ba2+ 2.000
Zn2+ 2.000
O2- -2.000
